data_4087480
loop_
_publ_author_name
'Ziemann, Elisabeth A.'
'Baljak, Sladjana'
'Steffens, Stefan'
'Stein, Timo'
'Van Steerteghem, Nick'
'Asselberghs, Inge'
'Clays, Koen'
'Heck, J\"urgen'

_publ_section_title
;
 Stille Cross-Coupling Reaction with Cationic [(\h5-Cp)(\h6-C6H6--xIx)Ru]+
 Complexes as Key for Ethynyl-Bridged Homo- and Heteronuclear Sandwich
 Compounds
;
_journal_issue 9
_journal_name_full Organometallics
_journal_page_first 1692
_journal_paper_doi 10.1021/acs.organomet.5b00160
_journal_volume 34
_journal_year 2015
_chemical_formula_moiety 'C11 H8 I3 Ru 1+, B F4 1-'
_chemical_formula_sum 'C11 H8 B F4 I3 Ru'
_chemical_formula_weight 708.75
_chemical_name_systematic
;
(\h^6^-1,3,5-Triiodobenzene)(\h^5^-cyclopentadienyl)ruthenium(II) 
hexafluoridophosphate  
;
_space_group_crystal_system monoclinic
_space_group_IT_number 9
_space_group_name_Hall 'C -2yc'
_space_group_name_H-M_alt 'C 1 c 1'
_atom_sites_solution_hydrogens geom
_atom_sites_solution_primary direct
_atom_sites_solution_secondary difmap
_audit_creation_method SHELXL-2014/7
_cell_angle_alpha 90
_cell_angle_beta 105.779(3)
_cell_angle_gamma 90
_cell_formula_units_Z 4
_cell_length_a 7.4810(9)
_cell_length_b 16.883(2)
_cell_length_c 13.0316(16)
_cell_measurement_reflns_used 16440
_cell_measurement_temperature 100(2)
_cell_measurement_theta_max 32.53
_cell_measurement_theta_min 2.41
_cell_volume 1583.9(3)
_computing_cell_refinement 'SAINT (Bruker AXS, 2008)'
_computing_data_collection 'SMART (Bruker AXS, 2008)'
_computing_data_reduction 'SAINT (Bruker AXS, 2008)'
_computing_molecular_graphics 'ORTEP-3 (Farrugia, 2012)'
_computing_structure_refinement 'SHELXL-2014/7 (Sheldrick, 2014)'
_computing_structure_solution 'SHELXS-97 (Sheldrick, 1990)'
_diffrn_ambient_temperature 100(2)
_diffrn_measured_fraction_theta_full 1.000
_diffrn_measured_fraction_theta_max 0.984
_diffrn_measurement_device_type 'Bruker Smart APEX CCD area detector'
_diffrn_measurement_method \w-scan
_diffrn_radiation_monochromator mirror
_diffrn_radiation_source 'Incoatec microfocus'
_diffrn_radiation_type MoK\a
_diffrn_radiation_wavelength 0.71073
_diffrn_reflns_av_R_equivalents 0.0590
_diffrn_reflns_av_unetI/netI 0.0375
_diffrn_reflns_Laue_measured_fraction_full 1.000
_diffrn_reflns_Laue_measured_fraction_max 0.984
_diffrn_reflns_limit_h_max 11
_diffrn_reflns_limit_h_min -11
_diffrn_reflns_limit_k_max 24
_diffrn_reflns_limit_k_min -23
_diffrn_reflns_limit_l_max 19
_diffrn_reflns_limit_l_min -19
_diffrn_reflns_number 18651
_diffrn_reflns_point_group_measured_fraction_full 0.998
_diffrn_reflns_point_group_measured_fraction_max 0.953
_diffrn_reflns_theta_full 25.242
_diffrn_reflns_theta_max 32.500
_diffrn_reflns_theta_min 2.413
_exptl_absorpt_coefficient_mu 6.862
_exptl_absorpt_correction_T_max 1.000
_exptl_absorpt_correction_T_min 0.471
_exptl_absorpt_correction_type numerical
_exptl_absorpt_process_details 'SADABS (Bruker AXS)'
_exptl_crystal_colour colourless
_exptl_crystal_density_diffrn 2.972
_exptl_crystal_description plate
_exptl_crystal_F_000 1272
_exptl_crystal_size_max 0.34
_exptl_crystal_size_mid 0.34
_exptl_crystal_size_min 0.12
_refine_diff_density_max 1.158
_refine_diff_density_min -1.068
_refine_diff_density_rms 0.201
_refine_ls_abs_structure_details
;
 Flack x determined using 2518 quotients [(I+)-(I-)]/[(I+)+(I-)]
 (Parsons, Flack and Wagner, Acta Cryst. B69 (2013) 249-259).
;
_refine_ls_abs_structure_Flack -0.01(2)
_refine_ls_extinction_method none
_refine_ls_goodness_of_fit_ref 1.074
_refine_ls_hydrogen_treatment constr
_refine_ls_matrix_type full
_refine_ls_number_parameters 181
_refine_ls_number_reflns 5460
_refine_ls_number_restraints 2
_refine_ls_restrained_S_all 1.074
_refine_ls_R_factor_all 0.0319
_refine_ls_R_factor_gt 0.0316
_refine_ls_shift/su_max 0.000
_refine_ls_shift/su_mean 0.000
_refine_ls_structure_factor_coef Fsqd
_refine_ls_weighting_details 'w=1/[\s^2^(Fo^2^)+(0.0482P)^2^+4.7338P] where P=(Fo^2^+2Fc^2^)/3'
_refine_ls_weighting_scheme calc
_refine_ls_wR_factor_gt 0.0806
_refine_ls_wR_factor_ref 0.0808
_reflns_Friedel_coverage 0.934
_reflns_Friedel_fraction_full 0.996
_reflns_Friedel_fraction_max 0.923
_reflns_number_gt 5416
_reflns_number_total 5460
_reflns_threshold_expression 'I > 2\s(I)'
_cod_data_source_file om5b00160_si_002.cif
_cod_data_source_block CpRuBzI3
_cod_original_sg_symbol_H-M 'C c'
_cod_database_code 4087480
_shelx_shelxl_version_number 2014/7
_shelx_space_group_comment
;
The symmetry employed for this shelxl refinement is uniquely defined
by the following loop, which should always be used as a source of
symmetry information in preference to the above space-group names.
They are only intended as comments.
;
_shelx_estimated_absorpt_t_min 0.204
_shelx_estimated_absorpt_t_max 0.493

loop_
_space_group_symop_operation_xyz
'x, y, z'
'x, -y, z+1/2'
'x+1/2, y+1/2, z'
'x+1/2, -y+1/2, z+1/2'

loop_
_atom_site_label
_atom_site_type_symbol
_atom_site_fract_x
_atom_site_fract_y
_atom_site_fract_z
_atom_site_U_iso_or_equiv
_atom_site_adp_type
_atom_site_occupancy
_atom_site_site_symmetry_order
_atom_site_calc_flag
_atom_site_refinement_flags_posn
_atom_site_refinement_flags_adp
Ru1 Ru 0.50301(6) 0.65775(3) 0.51917(4) 0.01392(10) Uani 1 1 d . .
I1 I 0.91076(6) 0.55693(3) 0.72481(4) 0.02077(10) Uani 1 1 d . .
I2 I 0.56871(6) 0.88083(3) 0.60558(4) 0.01954(10) Uani 1 1 d . .
I3 I 0.65707(5) 0.65912(3) 0.25758(3) 0.01975(10) Uani 1 1 d . .
C1 C 0.7965(8) 0.6416(4) 0.6070(5) 0.0161(11) Uani 1 1 d . .
C2 C 0.7345(9) 0.7143(4) 0.6399(5) 0.0169(11) Uani 1 1 d . .
H2 H 0.7452 0.7243 0.7131 0.020 Uiso 1 1 calc R U
C3 C 0.6569(9) 0.7713(4) 0.5615(5) 0.0157(10) Uani 1 1 d . .
C4 C 0.6341(9) 0.7562(4) 0.4505(5) 0.0168(11) Uani 1 1 d . .
H4 H 0.5792 0.7947 0.3982 0.020 Uiso 1 1 calc R U
C5 C 0.6962(9) 0.6817(4) 0.4202(5) 0.0173(11) Uani 1 1 d . .
C6 C 0.7763(9) 0.6237(4) 0.4984(5) 0.0155(11) Uani 1 1 d . .
H6 H 0.8154 0.5740 0.4781 0.019 Uiso 1 1 calc R U
C7 C 0.3088(12) 0.6149(7) 0.6050(7) 0.038(2) Uani 1 1 d . .
H7 H 0.3328 0.6163 0.6804 0.045 Uiso 1 1 calc R U
C8 C 0.2182(11) 0.6760(6) 0.5321(7) 0.0289(16) Uani 1 1 d . .
H8 H 0.1735 0.7252 0.5505 0.035 Uiso 1 1 calc R U
C9 C 0.2084(10) 0.6491(5) 0.4285(7) 0.0225(14) Uani 1 1 d . .
H9 H 0.1538 0.6773 0.3646 0.027 Uiso 1 1 calc R U
C10 C 0.2935(10) 0.5726(5) 0.4345(6) 0.0203(12) Uani 1 1 d . .
H10 H 0.3057 0.5415 0.3760 0.024 Uiso 1 1 calc R U
C11 C 0.3564(12) 0.5516(5) 0.5442(8) 0.0311(19) Uani 1 1 d . .
H11 H 0.4189 0.5041 0.5722 0.037 Uiso 1 1 calc R U
B1 B 0.5406(9) 0.3785(4) 0.4178(5) 0.0111(11) Uani 1 1 d . .
F1 F 0.6401(10) 0.3254(4) 0.3723(5) 0.0401(14) Uani 1 1 d . .
F2 F 0.5540(9) 0.3553(5) 0.5227(5) 0.0442(15) Uani 1 1 d . .
F3 F 0.3597(9) 0.3868(4) 0.3620(5) 0.0434(15) Uani 1 1 d . .
F4 F 0.6287(10) 0.4538(4) 0.4212(6) 0.0455(16) Uani 1 1 d . .

loop_
_atom_site_aniso_label
_atom_site_aniso_U_11
_atom_site_aniso_U_22
_atom_site_aniso_U_33
_atom_site_aniso_U_23
_atom_site_aniso_U_13
_atom_site_aniso_U_12
Ru1 0.01375(19) 0.0146(2) 0.0146(2) -0.00116(16) 0.00579(15) -0.00148(15)
I1 0.0251(2) 0.0184(2) 0.01877(18) 0.00258(15) 0.00603(14) 0.00380(15)
I2 0.02288(19) 0.01522(19) 0.0223(2) -0.00247(15) 0.00913(14) 0.00082(15)
I3 0.0245(2) 0.0222(2) 0.01432(17) -0.00089(14) 0.00834(14) 0.00273(15)
C1 0.013(2) 0.018(3) 0.017(3) 0.004(2) 0.0041(19) -0.001(2)
C2 0.015(2) 0.016(3) 0.021(3) -0.003(2) 0.007(2) -0.001(2)
C3 0.017(3) 0.013(3) 0.019(3) -0.003(2) 0.008(2) -0.002(2)
C4 0.020(3) 0.015(3) 0.019(3) -0.002(2) 0.009(2) -0.001(2)
C5 0.019(3) 0.016(3) 0.018(3) -0.001(2) 0.007(2) 0.001(2)
C6 0.016(2) 0.016(3) 0.015(3) -0.002(2) 0.0055(19) -0.002(2)
C7 0.021(3) 0.068(7) 0.026(4) 0.003(4) 0.012(3) -0.018(4)
C8 0.020(3) 0.041(4) 0.029(4) -0.013(3) 0.014(3) -0.010(3)
C9 0.014(3) 0.023(3) 0.028(3) -0.004(3) 0.002(2) -0.002(2)
C10 0.018(3) 0.017(3) 0.023(3) -0.002(3) 0.003(2) -0.001(2)
C11 0.024(3) 0.027(4) 0.036(4) 0.015(3) -0.001(3) -0.014(3)
B1 0.017(3) 0.009(3) 0.007(2) -0.0007(19) 0.0033(19) 0.003(2)
F1 0.063(4) 0.031(3) 0.035(3) 0.000(2) 0.028(3) 0.009(3)
F2 0.041(3) 0.071(4) 0.020(2) 0.009(3) 0.008(2) 0.014(3)
F3 0.030(3) 0.058(4) 0.038(3) 0.001(3) 0.001(2) -0.001(3)
F4 0.045(3) 0.028(3) 0.069(5) -0.006(3) 0.026(3) -0.002(2)

loop_
_atom_type_symbol
_atom_type_description
_atom_type_scat_dispersion_real
_atom_type_scat_dispersion_imag
_atom_type_scat_source
C C 0.0033 0.0016 'International Tables Vol C Tables 4.2.6.8 and 6.1.1.4'
H H 0.0000 0.0000 'International Tables Vol C Tables 4.2.6.8 and 6.1.1.4'
F F 0.0171 0.0103 'International Tables Vol C Tables 4.2.6.8 and 6.1.1.4'
B B 0.0013 0.0007 'International Tables Vol C Tables 4.2.6.8 and 6.1.1.4'
Ru Ru -1.2594 0.8363 'International Tables Vol C Tables 4.2.6.8 and 6.1.1.4'
I I -0.4742 1.8119 'International Tables Vol C Tables 4.2.6.8 and 6.1.1.4'

loop_
_geom_angle_atom_site_label_1
_geom_angle_atom_site_label_2
_geom_angle_atom_site_label_3
_geom_angle
C11 Ru1 C7 38.4(4)
C11 Ru1 C10 38.1(3)
C7 Ru1 C10 63.6(3)
C11 Ru1 C1 107.0(3)
C7 Ru1 C1 113.7(3)
C10 Ru1 C1 131.0(3)
C11 Ru1 C8 64.2(4)
C7 Ru1 C8 38.3(4)
C10 Ru1 C8 63.7(3)
C1 Ru1 C8 145.7(3)
C11 Ru1 C9 63.5(3)
C7 Ru1 C9 62.9(3)
C10 Ru1 C9 38.1(3)
C1 Ru1 C9 169.1(3)
C8 Ru1 C9 37.2(3)
C11 Ru1 C6 109.0(3)
C7 Ru1 C6 138.0(3)
C10 Ru1 C6 109.1(3)
C1 Ru1 C6 37.4(2)
C8 Ru1 C6 172.5(3)
C9 Ru1 C6 137.8(3)
C11 Ru1 C2 125.3(3)
C7 Ru1 C2 106.2(3)
C10 Ru1 C2 162.7(3)
C1 Ru1 C2 37.5(3)
C8 Ru1 C2 118.1(3)
C9 Ru1 C2 152.1(3)
C6 Ru1 C2 68.2(2)
C11 Ru1 C5 132.3(4)
C7 Ru1 C5 170.6(4)
C10 Ru1 C5 108.4(3)
C1 Ru1 C5 67.0(2)
C8 Ru1 C5 144.5(3)
C9 Ru1 C5 114.5(3)
C6 Ru1 C5 37.5(2)
C2 Ru1 C5 80.1(2)
C11 Ru1 C3 157.1(3)
C7 Ru1 C3 122.0(3)
C10 Ru1 C3 160.1(3)
C1 Ru1 C3 66.6(3)
C8 Ru1 C3 107.8(3)
C9 Ru1 C3 124.3(3)
C6 Ru1 C3 79.7(2)
C2 Ru1 C3 37.0(3)
C5 Ru1 C3 67.2(2)
C11 Ru1 C4 165.4(3)
C7 Ru1 C4 151.2(4)
C10 Ru1 C4 128.1(3)
C1 Ru1 C4 79.4(3)
C8 Ru1 C4 117.7(3)
C9 Ru1 C4 108.5(3)
C6 Ru1 C4 67.9(2)
C2 Ru1 C4 67.7(3)
C5 Ru1 C4 37.5(2)
C3 Ru1 C4 37.4(2)
C6 C1 C2 122.1(6)
C6 C1 I1 119.9(5)
C2 C1 I1 118.0(5)
C6 C1 Ru1 71.7(4)
C2 C1 Ru1 71.8(4)
I1 C1 Ru1 127.9(3)
C3 C2 C1 118.4(6)
C3 C2 Ru1 72.0(4)
C1 C2 Ru1 70.7(4)
C3 C2 H2 120.8
C1 C2 H2 120.8
Ru1 C2 H2 128.7
C2 C3 C4 121.6(6)
C2 C3 I2 120.1(5)
C4 C3 I2 118.3(5)
C2 C3 Ru1 71.0(4)
C4 C3 Ru1 71.7(4)
I2 C3 Ru1 130.3(3)
C3 C4 C5 118.4(6)
C3 C4 Ru1 70.9(4)
C5 C4 Ru1 70.6(4)
C3 C4 H4 120.8
C5 C4 H4 120.8
Ru1 C4 H4 130.1
C6 C5 C4 120.8(6)
C6 C5 I3 121.1(5)
C4 C5 I3 118.1(5)
C6 C5 Ru1 70.9(4)
C4 C5 Ru1 71.9(4)
I3 C5 Ru1 128.4(3)
C1 C6 C5 118.7(6)
C1 C6 Ru1 70.9(4)
C5 C6 Ru1 71.7(4)
C1 C6 H6 120.6
C5 C6 H6 120.6
Ru1 C6 H6 129.0
C11 C7 C8 108.2(8)
C11 C7 Ru1 70.3(4)
C8 C7 Ru1 71.6(5)
C11 C7 H7 125.9
C8 C7 H7 125.9
Ru1 C7 H7 123.8
C9 C8 C7 107.1(8)
C9 C8 Ru1 71.4(4)
C7 C8 Ru1 70.1(5)
C9 C8 H8 126.4
C7 C8 H8 126.4
Ru1 C8 H8 123.7
C8 C9 C10 109.4(7)
C8 C9 Ru1 71.4(4)
C10 C9 Ru1 70.5(4)
C8 C9 H9 125.3
C10 C9 H9 125.3
Ru1 C9 H9 124.4
C11 C10 C9 107.4(7)
C11 C10 Ru1 70.2(4)
C9 C10 Ru1 71.5(4)
C11 C10 H10 126.3
C9 C10 H10 126.3
Ru1 C10 H10 123.7
C10 C11 C7 107.9(8)
C10 C11 Ru1 71.7(4)
C7 C11 Ru1 71.3(5)
C10 C11 H11 126.1
C7 C11 H11 126.1
Ru1 C11 H11 122.6
F3 B1 F1 114.1(6)
F3 B1 F2 110.3(6)
F1 B1 F2 109.3(6)
F3 B1 F4 108.0(6)
F1 B1 F4 106.9(6)
F2 B1 F4 108.1(6)

loop_
_geom_bond_atom_site_label_1
_geom_bond_atom_site_label_2
_geom_bond_distance
Ru1 C11 2.171(7)
Ru1 C7 2.184(8)
Ru1 C10 2.191(7)
Ru1 C1 2.200(6)
Ru1 C8 2.204(8)
Ru1 C9 2.204(7)
Ru1 C6 2.209(6)
Ru1 C2 2.215(7)
Ru1 C5 2.220(7)
Ru1 C3 2.227(7)
Ru1 C4 2.237(7)
I1 C1 2.101(7)
I2 C3 2.096(7)
I3 C5 2.094(7)
C1 C6 1.414(9)
C1 C2 1.419(10)
C2 C3 1.409(10)
C2 H2 0.9500
C3 C4 1.433(9)
C4 C5 1.433(10)
C4 H4 0.9500
C5 C6 1.422(10)
C6 H6 0.9500
C7 C11 1.431(16)
C7 C8 1.441(15)
C7 H7 0.9500
C8 C9 1.406(11)
C8 H8 0.9500
C9 C10 1.434(11)
C9 H9 0.9500
C10 C11 1.423(11)
C10 H10 0.9500
C11 H11 0.9500
B1 F3 1.358(9)
B1 F1 1.397(8)
B1 F2 1.399(9)
B1 F4 1.427(9)
